data_4087406
loop_
_publ_author_name
'Horeglad, Pawe\/l'
'Cybularczyk, Martyna'
'Trzaskowski, Bartosz'
'\.Zukowska, Gra\.zyna Zofia'
'Dranka, Maciej'
'Zachara, Janusz'

_publ_section_title
;
 Dialkylgallium Alkoxides Stabilized with N-Heterocyclic Carbenes:
 Opportunities and Limitations for the Controlled and Stereoselective
 Polymerization of rac-Lactide
;
_journal_issue 14
_journal_name_full Organometallics
_journal_page_first 3480
_journal_paper_doi 10.1021/acs.organomet.5b00071
_journal_volume 34
_journal_year 2015
_chemical_formula_moiety 'C26 H39 Ga N2 O2'
_chemical_formula_sum 'C26 H39 Ga N2 O2'
_chemical_formula_weight 481.31
_space_group_crystal_system orthorhombic
_space_group_IT_number 29
_space_group_name_Hall 'P 2c -2ac'
_space_group_name_H-M_alt 'P c a 21'
_symmetry_cell_setting orthorhombic
_symmetry_Int_Tables_number 29
_symmetry_space_group_name_H-M 'P c a 21'
_atom_sites_solution_hydrogens geom
_atom_sites_solution_primary direct
_audit_creation_date 2014-08-28
_audit_creation_method
;
Olex2 1.2-beta
(compiled 2014.07.22 svn.r2960 for OlexSys, GUI svn.r4862)
;
_cell_angle_alpha 90
_cell_angle_beta 90
_cell_angle_gamma 90
_cell_formula_units_Z 4
_cell_length_a 14.30884(15)
_cell_length_b 12.19363(14)
_cell_length_c 14.51210(17)
_cell_measurement_reflns_used 16066
_cell_measurement_temperature 100.0(2)
_cell_measurement_theta_max 32.5470
_cell_measurement_theta_min 4.3170
_cell_volume 2532.02(5)
_computing_cell_refinement
;
CrysAlisPro, Agilent Technologies,
Version 1.171.37.34 (release 22-05-2014 CrysAlis171 .NET)
(compiled May 22 2014,16:03:01)
;
_computing_data_collection
;
CrysAlisPro, Agilent Technologies,
Version 1.171.37.34 (release 22-05-2014 CrysAlis171 .NET)
(compiled May 22 2014,16:03:01)
;
_computing_data_reduction
;
CrysAlisPro, Agilent Technologies,
Version 1.171.37.34 (release 22-05-2014 CrysAlis171 .NET)
(compiled May 22 2014,16:03:01)
;
_computing_molecular_graphics 'Olex2 (Dolomanov et al., 2009)'
_computing_publication_material 'Olex2 (Dolomanov et al., 2009)'
_computing_structure_refinement 'ShelXL (Sheldrick, 2008)'
_computing_structure_solution 'ShelXS (Sheldrick, 2008)'
_diffrn_ambient_environment N~2~
_diffrn_ambient_temperature 100.0(2)
_diffrn_detector 'CCD plate'
_diffrn_detector_area_resol_mean 10.3347
_diffrn_detector_type Atlas
_diffrn_measured_fraction_theta_full 0.997
_diffrn_measured_fraction_theta_max 0.998
_diffrn_measurement_details
;
#__ type_ start__ end____ width___ exp.time_
  1 omega  -69.00    5.00   1.0000   60.0000
omega____ theta____ kappa____ phi______ frames
    -      -19.4946  -77.0000 -150.0000 74

#__ type_ start__ end____ width___ exp.time_
  2 omega  -74.00  -33.00   1.0000   60.0000
omega____ theta____ kappa____ phi______ frames
    -      -19.4946  179.0000   60.0000 41

#__ type_ start__ end____ width___ exp.time_
  3 omega  -98.00   14.00   1.0000   60.0000
omega____ theta____ kappa____ phi______ frames
    -      -19.4946  -77.0000  -30.0000 112

#__ type_ start__ end____ width___ exp.time_
  4 omega  -44.00   26.00   1.0000   60.0000
omega____ theta____ kappa____ phi______ frames
    -       19.9634  -38.0000    0.0000 70

#__ type_ start__ end____ width___ exp.time_
  5 omega  -55.00   -1.00   1.0000   60.0000
omega____ theta____ kappa____ phi______ frames
    -       19.9634  -38.0000   90.0000 54

#__ type_ start__ end____ width___ exp.time_
  6 omega   56.00   81.00   1.0000   60.0000
omega____ theta____ kappa____ phi______ frames
    -       19.9634  179.0000  120.0000 25

#__ type_ start__ end____ width___ exp.time_
  7 omega   65.00  110.00   1.0000   60.0000
omega____ theta____ kappa____ phi______ frames
    -       19.9634  179.0000 -150.0000 45

#__ type_ start__ end____ width___ exp.time_
  8 omega   67.00   93.00   1.0000   60.0000
omega____ theta____ kappa____ phi______ frames
    -       19.9634   68.0000  -44.0000 26

#__ type_ start__ end____ width___ exp.time_
  9 omega    4.00   28.00   1.0000   60.0000
omega____ theta____ kappa____ phi______ frames
    -       19.9634   38.0000  -30.0000 24
;
_diffrn_measurement_device 'four-circle diffractometer'
_diffrn_measurement_device_type 'Xcalibur, Atlas, Gemini A Ultra'
_diffrn_measurement_method '\w scans'
_diffrn_orient_matrix_UB_11 0.0470212000
_diffrn_orient_matrix_UB_12 0.0084552000
_diffrn_orient_matrix_UB_13 -0.0137786000
_diffrn_orient_matrix_UB_21 0.0153102000
_diffrn_orient_matrix_UB_22 -0.0360340000
_diffrn_orient_matrix_UB_23 0.0353063000
_diffrn_orient_matrix_UB_31 -0.0034354000
_diffrn_orient_matrix_UB_32 -0.0448759000
_diffrn_orient_matrix_UB_33 -0.0308632000
_diffrn_radiation_monochromator graphite
_diffrn_radiation_probe x-ray
_diffrn_radiation_type MoK\a
_diffrn_radiation_wavelength 0.71073
_diffrn_reflns_av_R_equivalents 0.0331
_diffrn_reflns_av_unetI/netI 0.0243
_diffrn_reflns_Laue_measured_fraction_full 0.997
_diffrn_reflns_Laue_measured_fraction_max 0.998
_diffrn_reflns_limit_h_max 18
_diffrn_reflns_limit_h_min -18
_diffrn_reflns_limit_k_max 14
_diffrn_reflns_limit_k_min -15
_diffrn_reflns_limit_l_max 18
_diffrn_reflns_limit_l_min -17
_diffrn_reflns_number 26163
_diffrn_reflns_point_group_measured_fraction_full 0.939
_diffrn_reflns_point_group_measured_fraction_max 0.939
_diffrn_reflns_theta_full 26.000
_diffrn_reflns_theta_max 27.173
_diffrn_reflns_theta_min 3.301
_diffrn_source 'Enhance (Mo) X-ray Source'
_exptl_absorpt_coefficient_mu 1.110
_exptl_absorpt_correction_T_max 0.876
_exptl_absorpt_correction_T_min 0.842
_exptl_absorpt_correction_type gaussian
_exptl_absorpt_process_details
;
CrysAlisPro, Agilent Technologies,
Version 1.171.37.34 (release 22-05-2014 CrysAlis171 .NET)
(compiled May 22 2014,16:03:01)
Numerical absorption correction based on gaussian integration over
			a multifaceted crystal model
Empirical absorption correction using spherical harmonics,
 implemented in SCALE3 ABSPACK scaling algorithm.
;
_exptl_crystal_colour colourless
_exptl_crystal_colour_primary colourless
_exptl_crystal_density_diffrn 1.263
_exptl_crystal_description cube
_exptl_crystal_F_000 1024
_exptl_crystal_size_max 0.21
_exptl_crystal_size_mid 0.16
_exptl_crystal_size_min 0.16
_refine_diff_density_max 0.246
_refine_diff_density_min -0.182
_refine_diff_density_rms 0.039
_refine_ls_abs_structure_details
;
 Flack x determined using 2118 quotients [(I+)-(I-)]/[(I+)+(I-)]
 (Parsons, Flack and Wagner, Acta Cryst. B69 (2013) 249-259).
;
_refine_ls_abs_structure_Flack -0.007(4)
_refine_ls_extinction_method none
_refine_ls_goodness_of_fit_ref 1.047
_refine_ls_hydrogen_treatment constr
_refine_ls_matrix_type full
_refine_ls_number_parameters 289
_refine_ls_number_reflns 5255
_refine_ls_number_restraints 1
_refine_ls_restrained_S_all 1.046
_refine_ls_R_factor_all 0.0239
_refine_ls_R_factor_gt 0.0218
_refine_ls_shift/su_max 0.000
_refine_ls_shift/su_mean 0.000
_refine_ls_structure_factor_coef Fsqd
_refine_ls_weighting_details 'w=1/[\s^2^(Fo^2^)+(0.0250P)^2^+0.7020P] where P=(Fo^2^+2Fc^2^)/3'
_refine_ls_weighting_scheme calc
_refine_ls_wR_factor_gt 0.0528
_refine_ls_wR_factor_ref 0.0540
_reflns_Friedel_coverage 0.792
_reflns_Friedel_fraction_full 0.876
_reflns_Friedel_fraction_max 0.858
_reflns_number_gt 5022
_reflns_number_total 5255
_reflns_threshold_expression 'I > 2\s(I)'
_cod_data_source_file om5b00071_si_002.cif
_cod_data_source_block ph72
_cod_database_code 4087406
_shelxl_version_number 2014-3
_shelx_space_group_comment
;
The symmetry employed for this shelxl refinement is uniquely defined
by the following loop, which should always be used as a source of
symmetry information in preference to the above space-group names.
They are only intended as comments.
;

loop_
_space_group_symop_operation_xyz
'x, y, z'
'-x, -y, z+1/2'
'-x+1/2, y, z+1/2'
'x+1/2, -y, z'

loop_
_atom_site_label
_atom_site_type_symbol
_atom_site_fract_x
_atom_site_fract_y
_atom_site_fract_z
_atom_site_U_iso_or_equiv
_atom_site_adp_type
_atom_site_occupancy
_atom_site_site_symmetry_order
_atom_site_calc_flag
_atom_site_refinement_flags_posn
Ga1 Ga 0.11321(2) 0.37940(2) 0.43295(2) 0.01450(7) Uani 1 1 d .
O1 O 0.02963(11) 0.35331(13) 0.53022(12) 0.0193(3) Uani 1 1 d .
O2 O -0.04684(13) 0.13346(14) 0.67933(13) 0.0247(4) Uani 1 1 d .
N1 N 0.26216(12) 0.49545(14) 0.54909(13) 0.0141(4) Uani 1 1 d .
N2 N 0.30403(13) 0.32683(15) 0.52453(13) 0.0149(4) Uani 1 1 d .
C1 C 0.23870(15) 0.40241(17) 0.50625(16) 0.0130(4) Uani 1 1 d .
C2 C 0.35071(16) 0.48696(19) 0.60194(18) 0.0192(5) Uani 1 1 d .
H2A H 0.3397 0.4960 0.6689 0.023 Uiso 1 1 calc R
H2B H 0.3968 0.5422 0.5811 0.023 Uiso 1 1 calc R
C3 C 0.38299(16) 0.37072(18) 0.5791(2) 0.0189(5) Uani 1 1 d .
H3A H 0.4414 0.3716 0.5425 0.023 Uiso 1 1 calc R
H3B H 0.3931 0.3271 0.6358 0.023 Uiso 1 1 calc R
C4 C 0.07962(17) 0.5200(2) 0.37258(18) 0.0224(5) Uani 1 1 d .
H4A H 0.0582 0.5724 0.4193 0.034 Uiso 1 1 calc GR
H4B H 0.0296 0.5073 0.3277 0.034 Uiso 1 1 calc GR
H4C H 0.1345 0.5498 0.3409 0.034 Uiso 1 1 calc GR
C5 C 0.11532(16) 0.2486(2) 0.35139(18) 0.0231(5) Uani 1 1 d .
H5A H 0.0536 0.2387 0.3233 0.035 Uiso 1 1 calc GR
H5B H 0.1312 0.1835 0.3877 0.035 Uiso 1 1 calc GR
H5C H 0.1622 0.2591 0.3029 0.035 Uiso 1 1 calc GR
C7 C 0.02840(17) 0.2475(2) 0.56858(18) 0.0221(5) Uani 1 1 d .
H7A H 0.0895 0.2316 0.5977 0.027 Uiso 1 1 calc R
H7B H 0.0177 0.1926 0.5194 0.027 Uiso 1 1 calc R
C8 C -0.04802(16) 0.23967(19) 0.63954(18) 0.0202(5) Uani 1 1 d .
H8A H -0.0383 0.2957 0.6880 0.024 Uiso 1 1 calc R
H8B H -0.1094 0.2534 0.6102 0.024 Uiso 1 1 calc R
C9 C -0.1099(2) 0.1261(2) 0.7541(2) 0.0329(7) Uani 1 1 d .
H9A H -0.1732 0.1430 0.7327 0.049 Uiso 1 1 calc GR
H9B H -0.0917 0.1787 0.8020 0.049 Uiso 1 1 calc GR
H9C H -0.1084 0.0517 0.7796 0.049 Uiso 1 1 calc GR
C11 C 0.21607(15) 0.60030(17) 0.54358(16) 0.0135(4) Uani 1 1 d .
C12 C 0.14869(16) 0.62822(18) 0.60921(16) 0.0154(5) Uani 1 1 d .
C13 C 0.11089(15) 0.7336(2) 0.60577(17) 0.0167(5) Uani 1 1 d .
H13 H 0.0661 0.7544 0.6508 0.020 Uiso 1 1 calc R
C14 C 0.13651(16) 0.80914(18) 0.53875(18) 0.0176(5) Uani 1 1 d .
C15 C 0.20344(15) 0.77779(18) 0.47432(17) 0.0163(4) Uani 1 1 d .
H15 H 0.2214 0.8285 0.4279 0.020 Uiso 1 1 calc R
C16 C 0.24499(15) 0.67428(17) 0.47572(16) 0.0146(4) Uani 1 1 d .
C17 C 0.31848(16) 0.22473(19) 0.47636(18) 0.0151(5) Uani 1 1 d .
C18 C 0.31423(17) 0.12626(17) 0.52532(17) 0.0171(5) Uani 1 1 d .
C19 C 0.33831(16) 0.0298(2) 0.4788(2) 0.0192(5) Uani 1 1 d .
H19 H 0.3363 -0.0380 0.5111 0.023 Uiso 1 1 calc R
C20 C 0.36497(18) 0.0303(2) 0.3869(2) 0.0194(5) Uani 1 1 d .
C21 C 0.36859(18) 0.13019(19) 0.34058(19) 0.0193(5) Uani 1 1 d .
H21 H 0.3870 0.1313 0.2777 0.023 Uiso 1 1 calc R
C22 C 0.34598(16) 0.2280(2) 0.38383(18) 0.0168(5) Uani 1 1 d .
C23 C 0.11614(17) 0.5465(2) 0.67916(17) 0.0209(5) Uani 1 1 d .
H23A H 0.1702 0.5169 0.7124 0.031 Uiso 1 1 calc GR
H23B H 0.0831 0.4867 0.6480 0.031 Uiso 1 1 calc GR
H23C H 0.0738 0.5825 0.7229 0.031 Uiso 1 1 calc GR
C24 C 0.09054(18) 0.9209(2) 0.5336(2) 0.0254(5) Uani 1 1 d .
H24A H 0.0758 0.9464 0.5960 0.038 Uiso 1 1 calc GR
H24B H 0.0328 0.9157 0.4975 0.038 Uiso 1 1 calc GR
H24C H 0.1332 0.9730 0.5040 0.038 Uiso 1 1 calc GR
C25 C 0.31737(17) 0.64308(19) 0.40530(17) 0.0202(5) Uani 1 1 d .
H25A H 0.3044 0.5690 0.3824 0.030 Uiso 1 1 calc GR
H25B H 0.3795 0.6447 0.4337 0.030 Uiso 1 1 calc GR
H25C H 0.3154 0.6952 0.3539 0.030 Uiso 1 1 calc GR
C26 C 0.28848(19) 0.12151(19) 0.62551(18) 0.0229(5) Uani 1 1 d .
H26A H 0.2495 0.1849 0.6411 0.034 Uiso 1 1 calc GR
H26B H 0.3454 0.1226 0.6630 0.034 Uiso 1 1 calc GR
H26C H 0.2537 0.0538 0.6378 0.034 Uiso 1 1 calc GR
C27 C 0.39327(18) -0.0736(2) 0.3375(2) 0.0280(6) Uani 1 1 d .
H27A H 0.4480 -0.0589 0.2988 0.042 Uiso 1 1 calc GR
H27B H 0.3415 -0.0988 0.2987 0.042 Uiso 1 1 calc GR
H27C H 0.4086 -0.1304 0.3828 0.042 Uiso 1 1 calc GR
C28 C 0.35340(18) 0.3346(2) 0.33169(18) 0.0214(5) Uani 1 1 d .
H28A H 0.3898 0.3873 0.3679 0.032 Uiso 1 1 calc GR
H28B H 0.2907 0.3641 0.3207 0.032 Uiso 1 1 calc GR
H28C H 0.3846 0.3217 0.2725 0.032 Uiso 1 1 calc GR

loop_
_atom_site_aniso_label
_atom_site_aniso_U_11
_atom_site_aniso_U_22
_atom_site_aniso_U_33
_atom_site_aniso_U_23
_atom_site_aniso_U_13
_atom_site_aniso_U_12
Ga1 0.01253(10) 0.01579(11) 0.01517(11) -0.00226(13) -0.00090(12) -0.00121(8)
O1 0.0170(8) 0.0182(8) 0.0225(9) -0.0002(7) 0.0047(7) -0.0009(6)
O2 0.0293(9) 0.0239(9) 0.0210(10) 0.0048(7) 0.0045(7) 0.0026(7)
N1 0.0140(9) 0.0118(8) 0.0164(9) -0.0001(8) -0.0037(7) -0.0002(7)
N2 0.0149(9) 0.0104(9) 0.0195(11) -0.0009(7) -0.0023(8) -0.0017(7)
C1 0.0128(10) 0.0126(9) 0.0137(11) 0.0024(9) 0.0015(8) -0.0018(8)
C2 0.0180(11) 0.0152(11) 0.0243(13) -0.0027(10) -0.0090(9) 0.0000(9)
C3 0.0166(12) 0.0149(12) 0.0253(14) 0.0007(10) -0.0076(9) -0.0001(8)
C4 0.0216(12) 0.0225(12) 0.0230(13) 0.0001(10) -0.0087(10) 0.0021(10)
C5 0.0206(12) 0.0259(13) 0.0227(14) -0.0087(11) 0.0006(10) -0.0051(9)
C7 0.0234(12) 0.0215(12) 0.0214(13) 0.0017(10) 0.0024(10) 0.0036(9)
C8 0.0188(11) 0.0193(12) 0.0224(12) 0.0007(10) -0.0003(10) 0.0009(9)
C9 0.0331(15) 0.0349(16) 0.0306(16) 0.0053(12) 0.0093(12) -0.0039(12)
C11 0.0157(10) 0.0112(10) 0.0137(11) -0.0021(9) -0.0036(9) -0.0002(8)
C12 0.0156(11) 0.0160(11) 0.0145(11) -0.0014(9) -0.0025(9) -0.0038(8)
C13 0.0157(11) 0.0168(11) 0.0176(12) -0.0054(9) 0.0003(9) -0.0010(8)
C14 0.0158(10) 0.0128(10) 0.0242(13) -0.0033(10) -0.0045(9) -0.0006(8)
C15 0.0178(11) 0.0126(10) 0.0185(11) 0.0021(9) -0.0028(9) -0.0022(8)
C16 0.0136(10) 0.0135(10) 0.0167(11) -0.0018(9) -0.0034(9) -0.0017(8)
C17 0.0124(10) 0.0116(11) 0.0212(12) -0.0011(9) -0.0020(9) 0.0003(8)
C18 0.0158(11) 0.0160(12) 0.0197(13) 0.0003(9) -0.0016(9) -0.0028(8)
C19 0.0186(12) 0.0122(11) 0.0269(14) 0.0025(10) -0.0022(11) -0.0010(9)
C20 0.0165(11) 0.0152(11) 0.0264(14) -0.0038(10) -0.0006(10) 0.0004(9)
C21 0.0170(11) 0.0207(12) 0.0202(13) -0.0028(10) 0.0019(10) -0.0010(9)
C22 0.0140(11) 0.0158(11) 0.0206(13) 0.0019(10) 0.0013(9) -0.0011(9)
C23 0.0266(13) 0.0201(12) 0.0162(12) 0.0011(10) 0.0016(10) -0.0043(9)
C24 0.0232(12) 0.0165(12) 0.0365(16) -0.0012(12) -0.0020(11) 0.0053(9)
C25 0.0226(12) 0.0168(11) 0.0212(13) 0.0010(9) 0.0045(9) -0.0001(9)
C26 0.0302(14) 0.0178(12) 0.0207(13) 0.0022(10) -0.0004(11) -0.0016(9)
C27 0.0266(13) 0.0179(13) 0.0396(17) -0.0085(12) 0.0026(11) 0.0029(10)
C28 0.0236(12) 0.0165(12) 0.0240(13) 0.0041(10) 0.0069(11) -0.0022(10)

loop_
_atom_type_symbol
_atom_type_description
_atom_type_scat_dispersion_real
_atom_type_scat_dispersion_imag
_atom_type_scat_source
C C 0.0033 0.0016 'International Tables Vol C Tables 4.2.6.8 and 6.1.1.4'
H H 0.0000 0.0000 'International Tables Vol C Tables 4.2.6.8 and 6.1.1.4'
N N 0.0061 0.0033 'International Tables Vol C Tables 4.2.6.8 and 6.1.1.4'
O O 0.0106 0.0060 'International Tables Vol C Tables 4.2.6.8 and 6.1.1.4'
Ga Ga 0.2307 1.6083 'International Tables Vol C Tables 4.2.6.8 and 6.1.1.4'

loop_
_exptl_crystal_face_index_h
_exptl_crystal_face_index_k
_exptl_crystal_face_index_l
_exptl_crystal_face_perp_dist
0 0 -1 0.1288
1 -1 20 0.0259
-1 -5 -1 0.0577
0 1 0 0.0998
5 0 1 0.0601
-20 1 -4 0.0943
1 13 13 0.0803
2 -14 -12 0.1035
15 1 -14 0.1426
10 15 1 0.1032
3 -17 -3 0.0605

loop_
_geom_angle_atom_site_label_1
_geom_angle_atom_site_label_2
_geom_angle_atom_site_label_3
_geom_angle
O1 Ga1 C1 100.72(8)
O1 Ga1 C4 108.91(9)
O1 Ga1 C5 108.76(9)
C4 Ga1 C1 108.33(9)
C4 Ga1 C5 115.74(11)
C5 Ga1 C1 113.27(9)
C7 O1 Ga1 117.48(14)
C9 O2 C8 111.3(2)
C1 N1 C2 113.29(18)
C1 N1 C11 127.77(18)
C11 N1 C2 118.76(17)
C1 N2 C3 112.96(18)
C1 N2 C17 126.72(19)
C17 N2 C3 117.51(18)
N1 C1 Ga1 124.21(15)
N1 C1 N2 108.47(19)
N2 C1 Ga1 127.12(16)
N1 C2 C3 102.16(18)
N2 C3 C2 102.76(17)
O1 C7 C8 109.77(19)
O2 C8 C7 109.14(19)
C12 C11 N1 119.6(2)
C12 C11 C16 121.8(2)
C16 C11 N1 118.4(2)
C11 C12 C23 121.0(2)
C13 C12 C11 117.9(2)
C13 C12 C23 121.1(2)
C14 C13 C12 122.2(2)
C13 C14 C15 118.0(2)
C13 C14 C24 121.1(2)
C15 C14 C24 120.8(2)
C14 C15 C16 122.1(2)
C11 C16 C25 121.3(2)
C15 C16 C11 117.9(2)
C15 C16 C25 120.8(2)
C18 C17 N2 119.3(2)
C18 C17 C22 121.7(2)
C22 C17 N2 118.7(2)
C17 C18 C19 117.8(2)
C17 C18 C26 122.5(2)
C19 C18 C26 119.7(2)
C20 C19 C18 121.8(3)
C19 C20 C21 118.6(3)
C19 C20 C27 121.7(3)
C21 C20 C27 119.6(3)
C22 C21 C20 121.7(3)
C17 C22 C28 121.7(2)
C21 C22 C17 118.4(3)
C21 C22 C28 119.9(2)

loop_
_geom_bond_atom_site_label_1
_geom_bond_atom_site_label_2
_geom_bond_distance
Ga1 O1 1.8773(17)
Ga1 C1 2.106(2)
Ga1 C4 1.985(2)
Ga1 C5 1.986(3)
O1 C7 1.406(3)
O2 C8 1.418(3)
O2 C9 1.414(4)
N1 C1 1.336(3)
N1 C2 1.485(3)
N1 C11 1.441(3)
N2 C1 1.339(3)
N2 C3 1.480(3)
N2 C17 1.443(3)
C2 C3 1.527(3)
C7 C8 1.505(3)
C11 C12 1.397(3)
C11 C16 1.398(3)
C12 C13 1.395(3)
C12 C23 1.497(3)
C13 C14 1.389(3)
C14 C15 1.392(3)
C14 C24 1.515(3)
C15 C16 1.395(3)
C16 C25 1.504(3)
C17 C18 1.397(3)
C17 C22 1.400(3)
C18 C19 1.399(3)
C18 C26 1.501(4)
C19 C20 1.387(3)
C20 C21 1.392(4)
C20 C27 1.512(4)
C21 C22 1.386(3)
C22 C28 1.508(3)

loop_
_geom_torsion_atom_site_label_1
_geom_torsion_atom_site_label_2
_geom_torsion_atom_site_label_3
_geom_torsion_atom_site_label_4
_geom_torsion
Ga1 O1 C7 C8 -175.23(15)
O1 C7 C8 O2 -178.5(2)
N1 C2 C3 N2 -5.3(2)
N1 C11 C12 C13 175.14(19)
N1 C11 C12 C23 -6.6(3)
N1 C11 C16 C15 -176.51(19)
N1 C11 C16 C25 4.5(3)
N2 C17 C18 C19 -173.3(2)
N2 C17 C18 C26 4.4(4)
N2 C17 C22 C21 173.8(2)
N2 C17 C22 C28 -4.9(3)
C1 Ga1 O1 C7 -79.90(17)
C1 N1 C2 C3 3.5(3)
C1 N1 C11 C12 94.0(3)
C1 N1 C11 C16 -90.2(3)
C1 N2 C3 C2 6.1(3)
C1 N2 C17 C18 -121.9(3)
C1 N2 C17 C22 64.7(3)
C2 N1 C1 Ga1 175.29(16)
C2 N1 C1 N2 0.1(3)
C2 N1 C11 C12 -91.2(3)
C2 N1 C11 C16 84.6(3)
C3 N2 C1 Ga1 -179.09(17)
C3 N2 C1 N1 -4.1(3)
C3 N2 C17 C18 78.5(3)
C3 N2 C17 C22 -94.9(3)
C4 Ga1 O1 C7 166.33(17)
C5 Ga1 O1 C7 39.37(19)
C9 O2 C8 C7 172.9(2)
C11 N1 C1 Ga1 -9.7(3)
C11 N1 C1 N2 175.2(2)
C11 N1 C2 C3 -172.0(2)
C11 C12 C13 C14 1.5(3)
C12 C11 C16 C15 -0.8(3)
C12 C11 C16 C25 -179.8(2)
C12 C13 C14 C15 -1.1(3)
C12 C13 C14 C24 176.7(2)
C13 C14 C15 C16 -0.3(3)
C14 C15 C16 C11 1.3(3)
C14 C15 C16 C25 -179.8(2)
C16 C11 C12 C13 -0.5(3)
C16 C11 C12 C23 177.8(2)
C17 N2 C1 Ga1 20.6(3)
C17 N2 C1 N1 -164.5(2)
C17 N2 C3 C2 168.4(2)
C17 C18 C19 C20 -0.5(4)
C18 C17 C22 C21 0.5(3)
C18 C17 C22 C28 -178.1(2)
C18 C19 C20 C21 0.7(4)
C18 C19 C20 C27 178.5(2)
C19 C20 C21 C22 -0.3(4)
C20 C21 C22 C17 -0.3(4)
C20 C21 C22 C28 178.3(2)
C22 C17 C18 C19 -0.1(4)
C22 C17 C18 C26 177.6(2)
C23 C12 C13 C14 -176.7(2)
C24 C14 C15 C16 -178.1(2)
C26 C18 C19 C20 -178.3(2)
C27 C20 C21 C22 -178.1(2)
